data_1534188
loop_
_publ_author_name
'Aurivillius, B.'

_publ_section_title
;
 An X-ray investigation of the systems Ca O - Bi2 O3, Sr O - Bi2 O3, and
 Ba O - Bi2 O3 - O. (Mixed oxides with a defect oxygen lattice)
;
_journal_name_full 'Arkiv foer Kemi, Mineralogi och Geologi, A'
_journal_page_first 1
_journal_page_last 13
_journal_volume 16
_journal_year 1943
_chemical_formula_sum 'Ba0.726 Bi1.261 O2.65'
_chemical_name_systematic 'Ba.726 Bi1.261 O2.65'
_space_group_IT_number 115
_symmetry_space_group_name_Hall 'P -4 -2'
_symmetry_space_group_name_H-M 'P -4 m 2'
_cell_angle_alpha 90
_cell_angle_beta 90
_cell_angle_gamma 90
_cell_formula_units_Z 1
_cell_length_a 4.35
_cell_length_b 4.35
_cell_length_c 4.49
_cell_volume 84.962
_citation_journal_id_ASTM ARKGAJ
_cod_data_source_file Aurivillius_ARKGAJ_1943_108.cif
_cod_data_source_block Ba0.726Bi1.261O2.65
_cod_original_cell_volume 84.96201
_cod_database_code 1534188

loop_
_symmetry_equiv_pos_as_xyz
x,y,z
y,-x,-z
-x,-y,z
-y,x,-z
-x,y,z
y,x,-z
x,-y,z
-y,-x,-z

loop_
_atom_site_label
_atom_site_type_symbol
_atom_site_fract_x
_atom_site_fract_y
_atom_site_fract_z
_atom_site_occupancy
_atom_site_U_iso_or_equiv
O2 O-2 0 0.5 0.35 0.883 0.0
O1 O-2 0.5 0.5 0 0.883 0.0
Bi2 Bi+3 0.5 0.5 0.5 0.987 0.0
Bi3 Bi+5 0.5 0.5 0.5 0.013 0.0
Bi1 Bi+3 0 0 0 0.274 0.0
Ba1 Ba+2 0 0 0 0.726 0.0
